data_7707799
loop_
_publ_author_name
'Zhao, Qi'
'Xue, Jin-Peng'
'Liu, Zhi-Kun'
'Yao, Zi-Shuo'
'Tao, Jun'

_publ_section_title
;
 Spin-crossover iron(ii) long-chain complex with slow spin equilibrium at
 low temperatures.
;
_journal_issue 32
_journal_name_full 'Dalton transactions (Cambridge, England : 2003)'
_journal_page_first 11106
_journal_page_last 11112
_journal_paper_doi 10.1039/d1dt01378e
_journal_volume 50
_journal_year 2021
_chemical_formula_moiety 'C40 H60 B2 Fe N10'
_chemical_formula_sum 'C40 H60 B2 Fe N10'
_chemical_formula_weight 758.45
_space_group_crystal_system monoclinic
_space_group_IT_number 14
_space_group_name_Hall '-P 2yn'
_space_group_name_H-M_alt 'P 1 21/n 1'
_atom_sites_solution_hydrogens mixed
_audit_creation_date 2021-06-03
_audit_creation_method
;
Olex2 1.5-dev
(compiled 2021.05.19 svn.r3ea446d0 for OlexSys, GUI svn.r6225)
;
_audit_update_record
;
2021-07-01 deposited with the CCDC.	2021-07-02 downloaded from the CCDC.
;
_cell_angle_alpha 90
_cell_angle_beta 92.678(7)
_cell_angle_gamma 90
_cell_formula_units_Z 8
_cell_length_a 10.5280(10)
_cell_length_b 22.6959(19)
_cell_length_c 35.720(3)
_cell_measurement_reflns_used 4251
_cell_measurement_temperature 293(2)
_cell_measurement_theta_max 25.8960
_cell_measurement_theta_min 3.8300
_cell_volume 8525.7(13)
_computing_molecular_graphics 'Olex2 1.5-dev (Dolomanov et al., 2009)'
_computing_publication_material 'Olex2 1.5-dev (Dolomanov et al., 2009)'
_computing_structure_refinement 'SHELXL 2018/3 (Sheldrick, 2015)'
_computing_structure_solution 'olex2.solve (Bourhis et al., 2015)'
_diffrn_ambient_temperature 293(2)
_diffrn_measured_fraction_theta_full 0.994
_diffrn_measured_fraction_theta_max 0.994
_diffrn_measurement_device_type 'four-circle diffractometer'
_diffrn_measurement_method '\w scans'
_diffrn_radiation_type MoK\a
_diffrn_radiation_wavelength 0.71073
_diffrn_reflns_av_R_equivalents 0.1746
_diffrn_reflns_av_unetI/netI 0.1280
_diffrn_reflns_Laue_measured_fraction_full 0.994
_diffrn_reflns_Laue_measured_fraction_max 0.994
_diffrn_reflns_limit_h_max 12
_diffrn_reflns_limit_h_min -12
_diffrn_reflns_limit_k_max 27
_diffrn_reflns_limit_k_min -27
_diffrn_reflns_limit_l_max 42
_diffrn_reflns_limit_l_min -42
_diffrn_reflns_number 66606
_diffrn_reflns_point_group_measured_fraction_full 0.994
_diffrn_reflns_point_group_measured_fraction_max 0.994
_diffrn_reflns_theta_full 25.242
_diffrn_reflns_theta_max 25.250
_diffrn_reflns_theta_min 3.531
_exptl_absorpt_coefficient_mu 0.394
_exptl_crystal_colour 'light violet'
_exptl_crystal_colour_modifier light
_exptl_crystal_colour_primary violet
_exptl_crystal_density_diffrn 1.182
_exptl_crystal_description plate
_exptl_crystal_F_000 3248
_exptl_crystal_size_max 0.2
_exptl_crystal_size_mid 0.1
_exptl_crystal_size_min 0.05
_refine_diff_density_max 0.840
_refine_diff_density_min -0.469
_refine_diff_density_rms 0.082
_refine_ls_extinction_method none
_refine_ls_goodness_of_fit_ref 1.031
_refine_ls_hydrogen_treatment mixed
_refine_ls_matrix_type full
_refine_ls_number_parameters 1065
_refine_ls_number_reflns 15342
_refine_ls_number_restraints 370
_refine_ls_restrained_S_all 1.023
_refine_ls_R_factor_all 0.1417
_refine_ls_R_factor_gt 0.0776
_refine_ls_shift/su_max 0.001
_refine_ls_shift/su_mean 0.000
_refine_ls_structure_factor_coef Fsqd
_refine_ls_weighting_details 'w=1/[\s^2^(Fo^2^)+(0.0789P)^2^+6.6486P] where P=(Fo^2^+2Fc^2^)/3'
_refine_ls_weighting_scheme calc
_refine_ls_wR_factor_gt 0.1668
_refine_ls_wR_factor_ref 0.1955
_reflns_Friedel_coverage 0.000
_reflns_number_gt 9118
_reflns_number_total 15342
_reflns_threshold_expression 'I > 2\s(I)'
_cod_data_source_file d1dt01378e2.cif
_cod_data_source_block complex1
_cod_depositor_comments 'Adding full bibliography for 7707799.cif.'
_cod_original_cell_volume 8525.6(12)
_cod_database_code 7707799
_shelx_shelxl_version_number 2018/3
_shelx_space_group_comment
;
The symmetry employed for this shelxl refinement is uniquely defined
by the following loop, which should always be used as a source of
symmetry information in preference to the above space-group names.
They are only intended as comments.
;
_shelx_estimated_absorpt_t_max 0.981
_shelx_estimated_absorpt_t_min 0.925
_olex2_refinement_description
;
1. Fixed Uiso
 At 1.2 times of:
  All C(H) groups, All C(H,H) groups
 At 1.5 times of:
  All C(H,H,H) groups
2. Shared sites
{C58A, C58B}
3. Restrained distances
 C58A-C59A = C60A-C59A = C61A-C60A = C62A-C61A = C62A-C63A = C64A-C63A = C65A-
 C64A = C65A-C66A
 1.52 with sigma of 0.02
 C59B-C58B = C60B-C59B = C60B-C61B = C62B-C61B = C63B-C62B = C63B-C64B = C64B-
 C65B = C66B-C65B
 1.52 with sigma of 0.02
4. Uiso/Uaniso restraints and constraints
C55 \\sim C58B \\sim C60B \\sim C66B \\sim C63B \\sim C59B \\sim C65B \\sim
C62B \\sim C64B \\sim C61B \\sim C59A \\sim C60A \\sim C65A \\sim C63A \\sim
C64A \\sim C61A \\sim C66A \\sim C58A \\sim C62A: within 2A with sigma of 0.02
and sigma for terminal atoms of 0.02 within 2A
Uanis(C58A) = Uanis(C58B)
5. Rigid body (RIGU) restrains
 C55, C58B, C60B, C66B, C63B, C59B, C65B, C62B, C64B, C61B, C59A, C60A, C65A,
 C63A, C64A, C61A, C66A, C58A, C62A
 with sigma for 1-2 distances of 0.02 and sigma for 1-3 distances of 0.02
6. Others
 Sof(C58B)=Sof(H58A)=Sof(H58B)=Sof(C60B)=Sof(H60C)=Sof(H60D)=Sof(C59B)=
 Sof(H59C)=Sof(H59D)=Sof(C62B)=Sof(H62C)=Sof(H62D)=Sof(C61B)=Sof(H61C)=
 Sof(H61D)=Sof(C65B)=Sof(H65C)=Sof(H65D)=Sof(C66B)=Sof(H66D)=Sof(H66E)=
 Sof(H66F)=Sof(C63B)=Sof(H63C)=Sof(H63D)=Sof(C64B)=Sof(H64C)=Sof(H64D)=1-FVAR(1)
 Sof(C59A)=Sof(H59A)=Sof(H59B)=Sof(C60A)=Sof(H60A)=Sof(H60B)=Sof(C63A)=
 Sof(H63A)=Sof(H63B)=Sof(C61A)=Sof(H61A)=Sof(H61B)=Sof(C62A)=Sof(H62A)=
 Sof(H62B)=Sof(C64A)=Sof(H64A)=Sof(H64B)=Sof(C65A)=Sof(H65A)=Sof(H65B)=
 Sof(C66A)=Sof(H66A)=Sof(H66B)=Sof(H66C)=Sof(C58A)=Sof(H58C)=Sof(H58D)=FVAR(1)
7.a Secondary CH2 refined with riding coordinates:
 C18(H18A,H18B), C72(H72A,H72B), C32(H32A,H32B), C75(H75A,H75B), C58B(H58A,
 H58B), C21(H21A,H21B), C73(H73A,H73B), C34(H34A,H34B), C20(H20A,H20B),
 C35(H35A,H35B), C74(H74A,H74B), C76(H76A,H76B), C19(H19A,H19B), C33(H33A,H33B),
  C36(H36A,H36B), C22(H22A,H22B), C77(H77A,H77B), C78(H78A,H78B), C38(H38A,
 H38B), C37(H37A,H37B), C23(H23A,H23B), C39(H39A,H39B), C24(H24A,H24B),
 C79(H79A,H79B), C25(H25A,H25B), C59A(H59A,H59B), C60A(H60A,H60B), C63A(H63A,
 H63B), C61A(H61A,H61B), C62A(H62A,H62B), C64A(H64A,H64B), C65A(H65A,H65B),
 C60B(H60C,H60D), C59B(H59C,H59D), C62B(H62C,H62D), C61B(H61C,H61D), C65B(H65C,
 H65D), C63B(H63C,H63D), C64B(H64C,H64D), C58A(H58C,H58D)
7.b Aromatic/amide H refined with riding coordinates:
 C68(H68), C13(H13), C28(H28), C14(H14), C47(H47), C7(H7), C70(H70), C54(H54),
 C31(H31), C30(H30), C71(H71), C56(H56), C16(H16), C48(H48), C49(H49), C46(H46),
  C8(H8), C43(H43), C9(H9), C52(H52), C44(H44), C51(H51), C41(H41), C6(H6),
 C12(H12), C5(H5), C10(H10), C42(H42), C50(H50), C45(H45), C1(H1), C4(H4),
 C11(H11), C3(H3), C2(H2), C53(H53)
7.c Idealised Me refined as rotating group:
 C40(H40A,H40B,H40C), C80(H80A,H80B,H80C), C26(H26A,H26B,H26C), C66A(H66A,H66B,
 H66C), C66B(H66D,H66E,H66F)
;
_olex2_submission_special_instructions 'No special instructions were received'

loop_
_space_group_symop_operation_xyz
'x, y, z'
'-x+1/2, y+1/2, -z+1/2'
'-x, -y, -z'
'x-1/2, -y-1/2, z-1/2'

loop_
_atom_site_label
_atom_site_type_symbol
_atom_site_fract_x
_atom_site_fract_y
_atom_site_fract_z
_atom_site_U_iso_or_equiv
_atom_site_adp_type
_atom_site_occupancy
_atom_site_site_symmetry_order
_atom_site_calc_flag
_atom_site_refinement_flags_posn
_atom_site_refinement_flags_adp
_atom_site_refinement_flags_occupancy
_atom_site_disorder_assembly
_atom_site_disorder_group
Fe1 Fe 0.67210(6) 0.51365(3) 0.33818(2) 0.02063(17) Uani 1 1 d . . . . .
Fe2 Fe 0.13754(6) 0.16915(3) 0.33972(2) 0.02062(17) Uani 1 1 d . . . . .
N19 N 0.1929(3) 0.25922(18) 0.35518(10) 0.0231(9) Uani 1 1 d . . . . .
N20 N -0.0158(3) 0.22703(18) 0.31588(10) 0.0220(9) Uani 1 1 d . . . . .
N9 N 0.7235(4) 0.42152(17) 0.35140(10) 0.0219(9) Uani 1 1 d . . . . .
N10 N 0.5138(3) 0.45937(17) 0.31401(10) 0.0201(8) Uani 1 1 d . . . . .
N11 N 0.3149(4) 0.13208(17) 0.36012(11) 0.0245(9) Uani 1 1 d . . . . .
N15 N 0.0634(4) 0.08269(17) 0.32648(10) 0.0232(9) Uani 1 1 d . . . . .
N12 N 0.4266(4) 0.13678(18) 0.34217(11) 0.0249(9) Uani 1 1 d . . . . .
N4 N 0.5973(4) 0.60047(18) 0.32782(11) 0.0265(9) Uani 1 1 d . . . . .
N5 N 0.7498(4) 0.51715(18) 0.28230(10) 0.0240(9) Uani 1 1 d . . . . .
N16 N -0.0229(4) 0.05399(17) 0.34720(11) 0.0251(9) Uani 1 1 d . . . . .
N7 N 0.9607(4) 0.54839(18) 0.34327(11) 0.0254(9) Uani 1 1 d . . . . .
N18 N 0.0589(4) 0.16114(18) 0.39520(10) 0.0256(9) Uani 1 1 d . . . . .
N17 N -0.0318(4) 0.12084(18) 0.40336(11) 0.0249(9) Uani 1 1 d . . . . .
N14 N 0.2160(4) 0.17250(18) 0.28358(10) 0.0250(9) Uani 1 1 d . . . . .
N8 N 0.8500(4) 0.54786(18) 0.36169(11) 0.0263(9) Uani 1 1 d . . . . .
N6 N 0.8754(3) 0.52627(17) 0.27712(11) 0.0232(9) Uani 1 1 d . . . . .
N3 N 0.5124(4) 0.62805(18) 0.34952(11) 0.0291(10) Uani 1 1 d . . . . .
N13 N 0.3430(4) 0.16810(18) 0.27792(11) 0.0261(9) Uani 1 1 d . . . . .
N1 N 0.5917(4) 0.51651(19) 0.39404(11) 0.0297(10) Uani 1 1 d . . . . .
N2 N 0.5051(4) 0.5576(2) 0.40412(11) 0.0321(10) Uani 1 1 d . . . . .
C67 C 0.0069(4) 0.2855(2) 0.31760(12) 0.0193(10) Uani 1 1 d . . . . .
C27 C 0.5262(4) 0.4009(2) 0.31715(12) 0.0196(10) Uani 1 1 d . . . . .
C68 C -0.0674(4) 0.3254(2) 0.29695(12) 0.0212(10) Uani 1 1 d . . . . .
H68 H -0.048778 0.365385 0.298635 0.025 Uiso 1 1 calc R U . . .
C57 C 0.1180(4) 0.3035(2) 0.34229(12) 0.0189(10) Uani 1 1 d . . . . .
C13 C 0.8236(4) 0.4050(2) 0.37361(13) 0.0235(10) Uani 1 1 d . . . . .
H13 H 0.886664 0.432681 0.379327 0.028 Uiso 1 1 calc R U . . .
C69 C -0.1694(4) 0.3067(2) 0.27372(12) 0.0225(10) Uani 1 1 d . . . . .
C28 C 0.4422(4) 0.3614(2) 0.29961(12) 0.0207(10) Uani 1 1 d . . . . .
H28 H 0.455119 0.321069 0.302222 0.025 Uiso 1 1 calc R U . . .
C17 C 0.6366(4) 0.3797(2) 0.34192(12) 0.0182(9) Uani 1 1 d . . . . .
C14 C 0.8380(4) 0.3491(2) 0.38837(12) 0.0218(10) Uani 1 1 d . . . . .
H14 H 0.907988 0.340189 0.404213 0.026 Uiso 1 1 calc R U . . .
C47 C 0.1230(5) 0.0406(2) 0.30739(14) 0.0290(11) Uani 1 1 d . . . . .
H47 H 0.187398 0.047544 0.291000 0.035 Uiso 1 1 calc R U . . .
C7 C 0.6892(5) 0.5307(2) 0.24987(13) 0.0278(11) Uani 1 1 d . . . . .
H7 H 0.601580 0.527910 0.245573 0.033 Uiso 1 1 calc R U . . .
C70 C -0.1932(4) 0.2470(2) 0.27347(12) 0.0264(11) Uani 1 1 d . . . . .
H70 H -0.262024 0.232257 0.259106 0.032 Uiso 1 1 calc R U . . .
C15 C 0.7476(4) 0.3064(2) 0.37946(12) 0.0205(10) Uani 1 1 d . . . . .
C54 C 0.3227(4) 0.3300(2) 0.38885(13) 0.0265(11) Uani 1 1 d . . . . .
H54 H 0.392723 0.337216 0.405030 0.032 Uiso 1 1 calc R U . . .
C31 C 0.4132(4) 0.4796(2) 0.29351(12) 0.0236(10) Uani 1 1 d . . . . .
H31 H 0.402863 0.520119 0.291209 0.028 Uiso 1 1 calc R U . . .
C55 C 0.2457(4) 0.3769(2) 0.37567(13) 0.0231(10) Uani 1 1 d . U . . .
C30 C 0.3242(4) 0.4435(2) 0.27565(13) 0.0260(11) Uani 1 1 d . . . . .
H30 H 0.255160 0.459674 0.262103 0.031 Uiso 1 1 calc R U . . .
C29 C 0.3383(4) 0.3827(2) 0.27801(12) 0.0241(11) Uani 1 1 d . . . . .
C71 C -0.1157(4) 0.2086(2) 0.29440(12) 0.0257(11) Uani 1 1 d . . . . .
H71 H -0.133810 0.168541 0.293473 0.031 Uiso 1 1 calc R U . . .
C18 C 0.7517(5) 0.2461(2) 0.39747(14) 0.0277(11) Uani 1 1 d . . . . .
H18A H 0.827481 0.242730 0.413863 0.033 Uiso 1 1 calc R U . . .
H18B H 0.755651 0.216089 0.378233 0.033 Uiso 1 1 calc R U . . .
C56 C 0.1423(4) 0.3618(2) 0.35219(12) 0.0221(10) Uani 1 1 d . . . . .
H56 H 0.088089 0.391248 0.342872 0.027 Uiso 1 1 calc R U . . .
C16 C 0.6473(4) 0.3223(2) 0.35497(12) 0.0211(10) Uani 1 1 d . . . . .
H16 H 0.586946 0.294305 0.347280 0.025 Uiso 1 1 calc R U . . .
C48 C 0.0750(5) -0.0143(2) 0.31557(14) 0.0343(12) Uani 1 1 d . . . . .
H48 H 0.099829 -0.050548 0.306215 0.041 Uiso 1 1 calc R U . . .
C49 C -0.0176(5) -0.0036(2) 0.34057(14) 0.0320(12) Uani 1 1 d . . . . .
H49 H -0.068329 -0.032062 0.351168 0.038 Uiso 1 1 calc R U . . .
C46 C 0.1570(5) 0.1620(2) 0.25004(13) 0.0328(12) Uani 1 1 d . . . . .
H46 H 0.069184 0.162135 0.245643 0.039 Uiso 1 1 calc R U . . .
C8 C 0.7720(5) 0.5496(2) 0.22326(14) 0.0319(12) Uani 1 1 d . . . . .
H8 H 0.752614 0.561736 0.198797 0.038 Uiso 1 1 calc R U . . .
C43 C 0.5134(5) 0.0994(2) 0.35824(14) 0.0338(13) Uani 1 1 d . . . . .
H43 H 0.596694 0.094861 0.351113 0.041 Uiso 1 1 calc R U . . .
C9 C 0.8905(5) 0.5460(2) 0.24170(14) 0.0310(12) Uani 1 1 d . . . . .
H9 H 0.967577 0.555608 0.231530 0.037 Uiso 1 1 calc R U . . .
C52 C 0.1014(5) 0.1834(2) 0.42829(13) 0.0309(12) Uani 1 1 d . . . . .
H52 H 0.165455 0.211507 0.431132 0.037 Uiso 1 1 calc R U . . .
C44 C 0.3606(5) 0.1556(2) 0.24134(14) 0.0372(13) Uani 1 1 d . . . . .
H44 H 0.438702 0.150947 0.230569 0.045 Uiso 1 1 calc R U . . .
C72 C -0.2474(5) 0.3492(2) 0.25022(14) 0.0322(12) Uani 1 1 d . . . . .
H72A H -0.296418 0.373312 0.266712 0.039 Uiso 1 1 calc R U . . .
H72B H -0.307209 0.326940 0.234328 0.039 Uiso 1 1 calc R U . . .
C32 C 0.2478(5) 0.3398(2) 0.25804(13) 0.0309(12) Uani 1 1 d . . . . .
H32A H 0.255243 0.301845 0.270487 0.037 Uiso 1 1 calc R U . . .
H32B H 0.161448 0.353624 0.260542 0.037 Uiso 1 1 calc R U . . .
C75 C -0.0245(5) 0.4010(2) 0.17154(14) 0.0337(12) Uani 1 1 d . . . . .
H75A H -0.081916 0.430789 0.161017 0.040 Uiso 1 1 calc R U . . .
H75B H 0.039424 0.421044 0.187304 0.040 Uiso 1 1 calc R U . . .
C51 C 0.0377(5) 0.1592(3) 0.45766(14) 0.0348(13) Uani 1 1 d . . . . .
H51 H 0.047968 0.167857 0.483061 0.042 Uiso 1 1 calc R U . . .
C41 C 0.3354(5) 0.0909(2) 0.38684(14) 0.0329(12) Uani 1 1 d . . . . .
H41 H 0.275014 0.078364 0.403285 0.039 Uiso 1 1 calc R U . . .
C6 C 0.6561(5) 0.6433(2) 0.30889(14) 0.0309(12) Uani 1 1 d . . . . .
H6 H 0.720311 0.637043 0.292317 0.037 Uiso 1 1 calc R U . . .
C58B C 0.2711(5) 0.4394(2) 0.38702(15) 0.0343(12) Uani 0.414(6) 1 d D U P A 2
H58A H 0.252153 0.465200 0.365818 0.041 Uiso 0.414(6) 1 calc R U P A 2
H58B H 0.360383 0.443982 0.394404 0.041 Uiso 0.414(6) 1 calc R U P A 2
C12 C 0.8697(5) 0.5820(2) 0.39198(14) 0.0360(13) Uani 1 1 d . . . . .
H12 H 0.809598 0.589536 0.409633 0.043 Uiso 1 1 calc R U . . .
C5 C 0.6071(6) 0.6978(2) 0.31768(16) 0.0406(14) Uani 1 1 d . . . . .
H5 H 0.629939 0.734200 0.308179 0.049 Uiso 1 1 calc R U . . .
C10 C 1.0467(5) 0.5821(3) 0.36194(16) 0.0391(14) Uani 1 1 d . . . . .
H10 H 1.129305 0.589089 0.354877 0.047 Uiso 1 1 calc R U . . .
C42 C 0.4594(5) 0.0697(2) 0.38645(15) 0.0381(13) Uani 1 1 d . . . . .
H42 H 0.497142 0.041315 0.402115 0.046 Uiso 1 1 calc R U . . .
C21 C 0.5094(5) 0.1725(2) 0.46292(15) 0.0359(13) Uani 1 1 d . . . . .
H21A H 0.497961 0.205638 0.479608 0.043 Uiso 1 1 calc R U . . .
H21B H 0.439523 0.173005 0.444222 0.043 Uiso 1 1 calc R U . . .
C73 C -0.1721(5) 0.3901(2) 0.22532(14) 0.0361(13) Uani 1 1 d . . . . .
H73A H -0.230841 0.417747 0.213116 0.043 Uiso 1 1 calc R U . . .
H73B H -0.112868 0.412693 0.241219 0.043 Uiso 1 1 calc R U . . .
C50 C -0.0443(5) 0.1193(2) 0.44057(14) 0.0327(12) Uani 1 1 d . . . . .
H50 H -0.099875 0.095030 0.452889 0.039 Uiso 1 1 calc R U . . .
C45 C 0.2435(6) 0.1511(3) 0.22297(15) 0.0435(15) Uani 1 1 d . . . . .
H45 H 0.226206 0.142547 0.197781 0.052 Uiso 1 1 calc R U . . .
C34 C 0.4010(5) 0.3140(2) 0.20721(14) 0.0333(12) Uani 1 1 d . . . . .
H34A H 0.425710 0.279314 0.221622 0.040 Uiso 1 1 calc R U . . .
H34B H 0.458783 0.345555 0.214866 0.040 Uiso 1 1 calc R U . . .
C1 C 0.6369(5) 0.4919(3) 0.42643(14) 0.0381(13) Uani 1 1 d . . . . .
H1 H 0.697993 0.462270 0.428013 0.046 Uiso 1 1 calc R U . . .
C4 C 0.5184(6) 0.6866(2) 0.34324(16) 0.0410(14) Uani 1 1 d . . . . .
H4 H 0.469413 0.714976 0.354628 0.049 Uiso 1 1 calc R U . . .
C20 C 0.6332(5) 0.1808(2) 0.44335(15) 0.0337(12) Uani 1 1 d . . . . .
H20A H 0.703138 0.182207 0.462001 0.040 Uiso 1 1 calc R U . . .
H20B H 0.646659 0.147124 0.427249 0.040 Uiso 1 1 calc R U . . .
C35 C 0.4175(6) 0.3012(3) 0.16650(16) 0.0502(16) Uani 1 1 d . . . . .
H35A H 0.360978 0.268985 0.159305 0.060 Uiso 1 1 calc R U . . .
H35B H 0.388832 0.335520 0.152258 0.060 Uiso 1 1 calc R U . . .
C11 C 0.9929(5) 0.6048(3) 0.39339(16) 0.0430(15) Uani 1 1 d . . . . .
H11 H 1.030298 0.629614 0.411432 0.052 Uiso 1 1 calc R U . . .
C74 C -0.0991(5) 0.3600(2) 0.19580(14) 0.0294(11) Uani 1 1 d . . . . .
H74A H -0.158204 0.337588 0.179747 0.035 Uiso 1 1 calc R U . . .
H74B H -0.040426 0.332207 0.207937 0.035 Uiso 1 1 calc R U . . .
C3 C 0.4987(6) 0.5570(3) 0.44141(16) 0.0485(16) Uani 1 1 d . . . . .
H3 H 0.445656 0.581008 0.454899 0.058 Uiso 1 1 calc R U . . .
C2 C 0.5805(6) 0.5165(3) 0.45685(16) 0.0515(17) Uani 1 1 d . . . . .
H2 H 0.595046 0.507433 0.482082 0.062 Uiso 1 1 calc R U . . .
C76 C 0.0405(5) 0.3709(3) 0.13982(15) 0.0401(14) Uani 1 1 d . . . . .
H76A H -0.023719 0.356135 0.121874 0.048 Uiso 1 1 calc R U . . .
H76B H 0.088368 0.337436 0.149771 0.048 Uiso 1 1 calc R U . . .
C19 C 0.6334(5) 0.2364(2) 0.42014(15) 0.0358(13) Uani 1 1 d . . . . .
H19A H 0.624360 0.269801 0.436734 0.043 Uiso 1 1 calc R U . . .
H19B H 0.559393 0.235801 0.402907 0.043 Uiso 1 1 calc R U . . .
C33 C 0.2699(5) 0.3312(3) 0.21691(15) 0.0405(14) Uani 1 1 d . . . . .
H33A H 0.211531 0.301149 0.207271 0.049 Uiso 1 1 calc R U . . .
H33B H 0.248135 0.367612 0.203920 0.049 Uiso 1 1 calc R U . . .
B4 B -0.1126(5) 0.0891(3) 0.37245(15) 0.0250(12) Uani 1 1 d . . . . .
C36 C 0.5471(5) 0.2858(3) 0.15465(16) 0.0462(15) Uani 1 1 d . . . . .
H36A H 0.575874 0.251442 0.168782 0.055 Uiso 1 1 calc R U . . .
H36B H 0.603760 0.318026 0.161740 0.055 Uiso 1 1 calc R U . . .
C22 C 0.5028(5) 0.1159(3) 0.48538(15) 0.0367(13) Uani 1 1 d . . . . .
H22A H 0.571597 0.115715 0.504413 0.044 Uiso 1 1 calc R U . . .
H22B H 0.515715 0.082767 0.468807 0.044 Uiso 1 1 calc R U . . .
B2 B 0.4242(6) 0.5924(3) 0.37433(19) 0.0357(15) Uani 1 1 d . . . . .
B1 B 0.9791(6) 0.5108(3) 0.30773(16) 0.0282(13) Uani 1 1 d . . . . .
C77 C 0.1300(6) 0.4114(3) 0.11968(16) 0.0483(16) Uani 1 1 d . . . . .
H77A H 0.081411 0.444833 0.109931 0.058 Uiso 1 1 calc R U . . .
H77B H 0.193081 0.426443 0.137909 0.058 Uiso 1 1 calc R U . . .
C78 C 0.1989(6) 0.3838(3) 0.08762(16) 0.0519(17) Uani 1 1 d . . . . .
H78A H 0.136459 0.369245 0.069037 0.062 Uiso 1 1 calc R U . . .
H78B H 0.247685 0.350255 0.097132 0.062 Uiso 1 1 calc R U . . .
C38 C 0.6904(6) 0.2557(3) 0.10252(16) 0.0472(16) Uani 1 1 d . . . . .
H38A H 0.749016 0.287169 0.109707 0.057 Uiso 1 1 calc R U . . .
H38B H 0.716314 0.221132 0.116884 0.057 Uiso 1 1 calc R U . . .
C37 C 0.5613(6) 0.2732(3) 0.11395(16) 0.0514(17) Uani 1 1 d . . . . .
H37A H 0.502375 0.241998 0.106607 0.062 Uiso 1 1 calc R U . . .
H37B H 0.535631 0.308129 0.099857 0.062 Uiso 1 1 calc R U . . .
C23 C 0.3770(6) 0.1073(3) 0.50442(17) 0.0468(15) Uani 1 1 d . . . . .
H23A H 0.307508 0.109430 0.485641 0.056 Uiso 1 1 calc R U . . .
H23B H 0.366082 0.139070 0.522147 0.056 Uiso 1 1 calc R U . . .
B3 B 0.4442(5) 0.1808(3) 0.30987(17) 0.0302(13) Uani 1 1 d . . . . .
C39 C 0.7058(7) 0.2425(4) 0.06225(19) 0.064(2) Uani 1 1 d . . . . .
H39A H 0.647493 0.211009 0.054934 0.077 Uiso 1 1 calc R U . . .
H39B H 0.680564 0.277089 0.047769 0.077 Uiso 1 1 calc R U . . .
C24 C 0.3705(6) 0.0482(3) 0.5250(2) 0.0574(18) Uani 1 1 d . . . . .
H24A H 0.389860 0.016933 0.507731 0.069 Uiso 1 1 calc R U . . .
H24B H 0.435690 0.047815 0.545144 0.069 Uiso 1 1 calc R U . . .
C79 C 0.2881(8) 0.4261(4) 0.06871(19) 0.075(2) Uani 1 1 d . . . . .
H79A H 0.238627 0.458676 0.058160 0.090 Uiso 1 1 calc R U . . .
H79B H 0.347899 0.442112 0.087538 0.090 Uiso 1 1 calc R U . . .
C40 C 0.8349(7) 0.2252(4) 0.0519(2) 0.078(2) Uani 1 1 d . . . . .
H40A H 0.835998 0.220109 0.025226 0.116 Uiso 1 1 calc R U . . .
H40B H 0.858211 0.188795 0.064100 0.116 Uiso 1 1 calc R U . . .
H40C H 0.894447 0.255338 0.059632 0.116 Uiso 1 1 calc R U . . .
C25 C 0.2438(8) 0.0352(4) 0.5414(2) 0.076(2) Uani 1 1 d . . . . .
H25A H 0.176884 0.039870 0.522017 0.092 Uiso 1 1 calc R U . . .
H25B H 0.242856 -0.005420 0.549790 0.092 Uiso 1 1 calc R U . . .
C80 C 0.3608(7) 0.3984(5) 0.0384(2) 0.092(3) Uani 1 1 d . . . . .
H80A H 0.302472 0.384350 0.018930 0.138 Uiso 1 1 calc R U . . .
H80B H 0.409905 0.366063 0.048529 0.138 Uiso 1 1 calc R U . . .
H80C H 0.416584 0.427115 0.028188 0.138 Uiso 1 1 calc R U . . .
C26 C 0.2176(9) 0.0740(4) 0.5730(3) 0.100(3) Uani 1 1 d . . . . .
H26A H 0.226709 0.114343 0.565522 0.150 Uiso 1 1 calc R U . . .
H26B H 0.276577 0.065601 0.593621 0.150 Uiso 1 1 calc R U . . .
H26C H 0.132418 0.067397 0.580524 0.150 Uiso 1 1 calc R U . . .
C53 C 0.2942(4) 0.2736(2) 0.37777(13) 0.0269(11) Uani 1 1 d . . . . .
H53 H 0.347885 0.243494 0.386346 0.032 Uiso 1 1 calc R U . . .
C59A C 0.2516(13) 0.4547(6) 0.4266(3) 0.055(3) Uani 0.586(6) 1 d D U P A 1
H59A H 0.268244 0.496449 0.430085 0.067 Uiso 0.586(6) 1 calc R U P A 1
H59B H 0.313311 0.433342 0.442382 0.067 Uiso 0.586(6) 1 calc R U P A 1
C60A C 0.1225(11) 0.4416(6) 0.4394(3) 0.062(3) Uani 0.586(6) 1 d D U P A 1
H60A H 0.103240 0.400350 0.434721 0.075 Uiso 0.586(6) 1 calc R U P A 1
H60B H 0.060618 0.464947 0.424885 0.075 Uiso 0.586(6) 1 calc R U P A 1
C63A C -0.0432(13) 0.3753(6) 0.4982(3) 0.061(3) Uani 0.586(6) 1 d D U P A 1
H63A H 0.019860 0.359315 0.516136 0.073 Uiso 0.586(6) 1 calc R U P A 1
H63B H -0.031076 0.356267 0.474341 0.073 Uiso 0.586(6) 1 calc R U P A 1
C61A C 0.1104(11) 0.4548(6) 0.4812(3) 0.064(3) Uani 0.586(6) 1 d D U P A 1
H61A H 0.173478 0.432096 0.495661 0.077 Uiso 0.586(6) 1 calc R U P A 1
H61B H 0.127500 0.496208 0.485757 0.077 Uiso 0.586(6) 1 calc R U P A 1
C62A C -0.0183(12) 0.4402(5) 0.4940(4) 0.070(3) Uani 0.586(6) 1 d D U P A 1
H62A H -0.081305 0.456320 0.476130 0.084 Uiso 0.586(6) 1 calc R U P A 1
H62B H -0.029391 0.459276 0.517873 0.084 Uiso 0.586(6) 1 calc R U P A 1
C64A C -0.1772(17) 0.3588(8) 0.5113(6) 0.076(4) Uani 0.586(6) 1 d D U P A 1
H64A H -0.193949 0.380424 0.533970 0.091 Uiso 0.586(6) 1 calc R U P A 1
H64B H -0.240899 0.370153 0.492121 0.091 Uiso 0.586(6) 1 calc R U P A 1
C65A C -0.1871(13) 0.2935(6) 0.5187(4) 0.067(3) Uani 0.586(6) 1 d D U P A 1
H65A H -0.124480 0.281472 0.537990 0.080 Uiso 0.586(6) 1 calc R U P A 1
H65B H -0.172951 0.271239 0.496078 0.080 Uiso 0.586(6) 1 calc R U P A 1
C66A C -0.3234(13) 0.2828(7) 0.5318(4) 0.067(3) Uani 0.586(6) 1 d D U P A 1
H66A H -0.384119 0.296630 0.512924 0.100 Uiso 0.586(6) 1 calc R U P A 1
H66B H -0.334587 0.303650 0.554759 0.100 Uiso 0.586(6) 1 calc R U P A 1
H66C H -0.335835 0.241375 0.535759 0.100 Uiso 0.586(6) 1 calc R U P A 1
C60B C 0.2272(14) 0.4237(7) 0.4576(3) 0.050(3) Uani 0.414(6) 1 d D U P A 2
H60C H 0.312576 0.408409 0.455410 0.059 Uiso 0.414(6) 1 calc R U P A 2
H60D H 0.230171 0.451785 0.478106 0.059 Uiso 0.414(6) 1 calc R U P A 2
C59B C 0.1882(14) 0.4578(8) 0.4204(4) 0.039(3) Uani 0.414(6) 1 d D U P A 2
H59C H 0.099512 0.449906 0.413659 0.047 Uiso 0.414(6) 1 calc R U P A 2
H59D H 0.197323 0.499791 0.424671 0.047 Uiso 0.414(6) 1 calc R U P A 2
C62B C 0.0179(16) 0.3893(8) 0.4829(5) 0.062(4) Uani 0.414(6) 1 d D U P A 2
H62C H -0.029739 0.413715 0.464912 0.075 Uiso 0.414(6) 1 calc R U P A 2
H62D H 0.032314 0.412231 0.505606 0.075 Uiso 0.414(6) 1 calc R U P A 2
C61B C 0.1436(15) 0.3747(7) 0.4674(5) 0.067(4) Uani 0.414(6) 1 d D U P A 2
H61C H 0.189992 0.350200 0.485643 0.080 Uiso 0.414(6) 1 calc R U P A 2
H61D H 0.127798 0.350946 0.445112 0.080 Uiso 0.414(6) 1 calc R U P A 2
C65B C -0.287(3) 0.3097(10) 0.5151(6) 0.092(5) Uani 0.414(6) 1 d D U P A 2
H65C H -0.367235 0.329315 0.518609 0.110 Uiso 0.414(6) 1 calc R U P A 2
H65D H -0.300503 0.281824 0.494690 0.110 Uiso 0.414(6) 1 calc R U P A 2
C66B C -0.252(3) 0.2758(10) 0.5498(6) 0.093(5) Uani 0.414(6) 1 d D U P A 2
H66D H -0.175484 0.254012 0.546333 0.140 Uiso 0.414(6) 1 calc R U P A 2
H66E H -0.319715 0.248930 0.554956 0.140 Uiso 0.414(6) 1 calc R U P A 2
H66F H -0.239279 0.302505 0.570436 0.140 Uiso 0.414(6) 1 calc R U P A 2
C63B C -0.0618(19) 0.3358(9) 0.4918(5) 0.074(4) Uani 0.414(6) 1 d D U P A 2
H63C H -0.070445 0.310530 0.469893 0.089 Uiso 0.414(6) 1 calc R U P A 2
H63D H -0.020127 0.313514 0.511965 0.089 Uiso 0.414(6) 1 calc R U P A 2
C64B C -0.192(2) 0.3553(13) 0.5031(9) 0.078(5) Uani 0.414(6) 1 d D U P A 2
H64C H -0.179866 0.383118 0.523627 0.094 Uiso 0.414(6) 1 calc R U P A 2
H64D H -0.231665 0.376886 0.482206 0.094 Uiso 0.414(6) 1 calc R U P A 2
C58A C 0.2711(5) 0.4394(2) 0.38702(15) 0.0343(12) Uani 0.586(6) 1 d D U P A 1
H58C H 0.358381 0.448689 0.381719 0.041 Uiso 0.586(6) 1 calc R U P A 1
H58D H 0.216773 0.464699 0.371296 0.041 Uiso 0.586(6) 1 calc R U P A 1
H3A H 0.536(4) 0.1752(16) 0.2980(10) 0.015(11) Uiso 1 1 d . . . . .
H4A H -0.178(4) 0.0563(18) 0.3858(11) 0.011(11) Uiso 1 1 d . . . . .
H1A H 1.074(4) 0.521(2) 0.2970(12) 0.023(12) Uiso 1 1 d . . . . .
H2A H 0.364(5) 0.622(2) 0.3903(14) 0.038(15) Uiso 1 1 d . . . . .
H1B H 0.963(5) 0.462(2) 0.3139(13) 0.034(14) Uiso 1 1 d . . . . .
H2B H 0.368(5) 0.566(2) 0.3580(15) 0.041(15) Uiso 1 1 d . . . . .
H4B H -0.163(5) 0.120(2) 0.3515(15) 0.044(16) Uiso 1 1 d . . . . .
H3B H 0.427(5) 0.229(2) 0.3229(14) 0.041(15) Uiso 1 1 d . . . . .

loop_
_atom_site_aniso_label
_atom_site_aniso_U_11
_atom_site_aniso_U_22
_atom_site_aniso_U_33
_atom_site_aniso_U_23
_atom_site_aniso_U_13
_atom_site_aniso_U_12
Fe1 0.0204(4) 0.0196(4) 0.0217(4) 0.0006(3) -0.0015(3) -0.0009(3)
Fe2 0.0194(4) 0.0200(4) 0.0222(3) 0.0002(3) -0.0010(3) -0.0010(3)
N19 0.016(2) 0.029(2) 0.023(2) 0.0009(17) -0.0033(16) -0.0014(18)
N20 0.018(2) 0.030(2) 0.018(2) -0.0013(17) 0.0001(15) -0.0027(18)
N9 0.021(2) 0.025(2) 0.020(2) 0.0017(16) 0.0004(16) 0.0012(18)
N10 0.018(2) 0.023(2) 0.020(2) 0.0017(16) 0.0014(15) -0.0011(17)
N11 0.021(2) 0.022(2) 0.031(2) -0.0019(17) 0.0035(17) -0.0041(18)
N15 0.021(2) 0.026(2) 0.023(2) -0.0051(17) 0.0001(16) -0.0045(18)
N12 0.016(2) 0.025(2) 0.034(2) -0.0034(18) -0.0016(17) -0.0004(17)
N4 0.023(2) 0.027(2) 0.030(2) -0.0029(18) -0.0016(17) 0.0002(18)
N5 0.022(2) 0.025(2) 0.024(2) 0.0000(17) 0.0000(16) -0.0002(18)
N16 0.026(2) 0.022(2) 0.028(2) -0.0001(17) 0.0005(17) -0.0032(18)
N7 0.019(2) 0.026(2) 0.030(2) 0.0033(17) -0.0028(17) -0.0004(18)
N18 0.022(2) 0.033(3) 0.022(2) -0.0019(17) -0.0012(16) -0.0038(19)
N17 0.020(2) 0.028(2) 0.027(2) -0.0007(17) 0.0017(16) -0.0005(18)
N14 0.022(2) 0.028(2) 0.025(2) 0.0040(17) 0.0025(16) 0.0001(18)
N8 0.025(2) 0.029(2) 0.025(2) -0.0004(18) -0.0003(17) -0.0038(19)
N6 0.017(2) 0.026(2) 0.028(2) 0.0012(17) 0.0024(16) 0.0012(17)
N3 0.030(2) 0.023(2) 0.034(2) -0.0073(18) -0.0008(18) 0.0040(19)
N13 0.023(2) 0.026(2) 0.029(2) 0.0047(18) 0.0045(16) -0.0005(19)
N1 0.025(2) 0.035(3) 0.029(2) 0.0025(19) -0.0016(17) -0.004(2)
N2 0.032(2) 0.038(3) 0.028(2) -0.0043(19) 0.0087(18) -0.002(2)
C67 0.015(2) 0.023(3) 0.021(2) 0.0000(19) 0.0045(17) -0.002(2)
C27 0.018(2) 0.026(3) 0.015(2) 0.0045(19) 0.0022(17) 0.001(2)
C68 0.018(2) 0.026(3) 0.019(2) 0.001(2) 0.0013(17) 0.001(2)
C57 0.016(2) 0.023(3) 0.018(2) 0.0000(19) 0.0051(17) -0.001(2)
C13 0.020(2) 0.024(3) 0.026(3) 0.004(2) -0.0007(19) -0.002(2)
C69 0.017(2) 0.029(3) 0.022(2) 0.002(2) 0.0027(18) 0.004(2)
C28 0.021(2) 0.021(3) 0.020(2) 0.0045(19) 0.0025(18) -0.001(2)
C17 0.014(2) 0.024(3) 0.017(2) -0.0014(19) 0.0011(17) 0.000(2)
C14 0.019(2) 0.028(3) 0.018(2) 0.0045(19) -0.0013(18) 0.001(2)
C47 0.027(3) 0.030(3) 0.030(3) -0.004(2) 0.000(2) 0.000(2)
C7 0.031(3) 0.029(3) 0.023(3) 0.000(2) -0.004(2) -0.002(2)
C70 0.014(2) 0.046(3) 0.018(2) 0.000(2) -0.0056(18) 0.000(2)
C15 0.018(2) 0.022(3) 0.022(2) 0.0043(19) 0.0063(18) 0.005(2)
C54 0.019(2) 0.034(3) 0.026(3) 0.000(2) -0.0004(19) -0.004(2)
C31 0.024(3) 0.024(3) 0.023(2) 0.004(2) 0.0007(19) 0.006(2)
C55 0.018(2) 0.026(3) 0.026(2) 0.000(2) 0.0021(18) -0.005(2)
C30 0.016(2) 0.036(3) 0.025(3) 0.003(2) 0.0021(19) 0.001(2)
C29 0.018(2) 0.038(3) 0.017(2) -0.003(2) 0.0067(18) -0.004(2)
C71 0.025(3) 0.028(3) 0.024(3) 0.000(2) 0.001(2) -0.007(2)
C18 0.026(3) 0.026(3) 0.030(3) 0.006(2) -0.004(2) 0.001(2)
C56 0.021(2) 0.022(3) 0.023(2) -0.0004(19) 0.0033(19) 0.000(2)
C16 0.019(2) 0.024(3) 0.020(2) -0.0012(19) 0.0023(18) -0.004(2)
C48 0.042(3) 0.026(3) 0.034(3) -0.008(2) 0.000(2) 0.004(3)
C49 0.039(3) 0.028(3) 0.028(3) 0.004(2) -0.001(2) -0.006(2)
C46 0.030(3) 0.043(3) 0.025(3) 0.004(2) -0.001(2) 0.001(3)
C8 0.032(3) 0.037(3) 0.027(3) 0.005(2) -0.001(2) 0.000(2)
C43 0.024(3) 0.042(3) 0.034(3) -0.004(2) -0.008(2) 0.010(2)
C9 0.030(3) 0.034(3) 0.030(3) 0.002(2) 0.008(2) -0.002(2)
C52 0.021(3) 0.043(3) 0.028(3) -0.010(2) 0.000(2) 0.002(2)
C44 0.039(3) 0.045(4) 0.028(3) 0.003(2) 0.014(2) 0.003(3)
C72 0.021(3) 0.045(3) 0.030(3) 0.000(2) -0.004(2) 0.009(2)
C32 0.019(2) 0.046(4) 0.027(3) 0.001(2) -0.001(2) -0.009(2)
C75 0.039(3) 0.033(3) 0.029(3) 0.007(2) 0.002(2) 0.006(3)
C51 0.035(3) 0.050(4) 0.019(3) -0.003(2) 0.002(2) 0.002(3)
C41 0.033(3) 0.031(3) 0.033(3) 0.007(2) -0.006(2) -0.002(2)
C6 0.035(3) 0.026(3) 0.031(3) 0.005(2) -0.004(2) -0.006(2)
C58B 0.029(3) 0.030(3) 0.044(3) -0.012(2) -0.002(2) -0.001(2)
C12 0.041(3) 0.039(3) 0.028(3) -0.005(2) 0.002(2) -0.006(3)
C5 0.053(4) 0.024(3) 0.045(3) -0.001(2) -0.003(3) -0.003(3)
C10 0.030(3) 0.041(4) 0.045(3) 0.000(3) -0.007(2) -0.011(3)
C42 0.044(3) 0.031(3) 0.038(3) 0.002(2) -0.011(3) 0.015(3)
C21 0.032(3) 0.037(3) 0.039(3) 0.004(3) 0.001(2) 0.001(3)
C73 0.042(3) 0.035(3) 0.031(3) 0.004(2) -0.002(2) 0.012(3)
C50 0.030(3) 0.040(3) 0.029(3) 0.008(2) 0.008(2) 0.002(3)
C45 0.044(3) 0.063(4) 0.023(3) -0.001(3) 0.001(2) 0.009(3)
C34 0.028(3) 0.037(3) 0.034(3) -0.008(2) -0.004(2) -0.001(2)
C1 0.037(3) 0.049(4) 0.028(3) 0.007(3) 0.001(2) 0.000(3)
C4 0.051(4) 0.022(3) 0.049(4) -0.009(2) -0.007(3) 0.013(3)
C20 0.028(3) 0.037(3) 0.036(3) 0.011(2) -0.001(2) 0.000(2)
C35 0.048(4) 0.064(4) 0.037(3) -0.013(3) -0.008(3) -0.017(3)
C11 0.037(3) 0.052(4) 0.039(3) -0.013(3) -0.009(2) -0.010(3)
C74 0.024(3) 0.033(3) 0.031(3) 0.002(2) -0.001(2) 0.003(2)
C3 0.044(4) 0.066(5) 0.037(3) -0.012(3) 0.013(3) -0.003(3)
C2 0.043(4) 0.086(5) 0.027(3) -0.006(3) 0.004(3) -0.007(4)
C76 0.037(3) 0.050(4) 0.033(3) -0.003(3) 0.002(2) 0.002(3)
C19 0.034(3) 0.031(3) 0.042(3) 0.016(2) 0.003(2) 0.000(3)
C33 0.035(3) 0.043(4) 0.043(3) -0.001(3) -0.006(2) -0.009(3)
B4 0.023(3) 0.030(3) 0.022(3) -0.004(2) 0.002(2) -0.005(3)
C36 0.038(3) 0.063(4) 0.038(3) -0.009(3) 0.004(3) -0.002(3)
C22 0.032(3) 0.040(3) 0.037(3) 0.009(2) 0.000(2) -0.004(3)
B2 0.028(3) 0.037(4) 0.042(4) -0.012(3) 0.001(3) 0.004(3)
B1 0.027(3) 0.029(3) 0.029(3) -0.003(3) 0.003(2) 0.002(3)
C77 0.059(4) 0.054(4) 0.032(3) 0.005(3) 0.006(3) 0.007(3)
C78 0.045(4) 0.078(5) 0.033(3) 0.004(3) 0.000(3) 0.005(3)
C38 0.039(3) 0.058(4) 0.044(4) -0.009(3) 0.002(3) -0.002(3)
C37 0.048(4) 0.068(5) 0.039(3) -0.016(3) 0.006(3) -0.009(3)
C23 0.047(4) 0.046(4) 0.048(4) 0.014(3) 0.012(3) -0.003(3)
B3 0.018(3) 0.029(3) 0.043(4) -0.004(3) 0.002(2) -0.005(3)
C39 0.064(5) 0.076(5) 0.053(4) -0.019(4) 0.016(3) -0.007(4)
C24 0.056(4) 0.044(4) 0.073(5) 0.013(3) 0.014(3) -0.003(3)
C79 0.084(6) 0.103(7) 0.039(4) -0.010(4) 0.020(4) -0.026(5)
C40 0.072(5) 0.092(6) 0.072(5) -0.019(4) 0.028(4) 0.011(5)
C25 0.097(6) 0.065(5) 0.068(5) 0.018(4) 0.019(4) -0.028(5)
C80 0.048(4) 0.180(10) 0.050(5) 0.005(5) 0.009(3) -0.007(5)
C26 0.111(8) 0.100(8) 0.093(7) 0.025(6) 0.042(6) -0.014(6)
C53 0.020(2) 0.033(3) 0.028(3) 0.002(2) -0.0002(19) 0.003(2)
C59A 0.056(7) 0.055(6) 0.056(6) -0.016(5) 0.003(6) -0.014(6)
C60A 0.060(6) 0.067(6) 0.060(6) -0.020(5) 0.006(5) -0.006(6)
C63A 0.076(7) 0.065(7) 0.041(6) -0.008(6) 0.001(5) 0.001(6)
C61A 0.063(6) 0.067(6) 0.063(6) -0.030(5) 0.018(5) -0.006(5)
C62A 0.072(7) 0.069(7) 0.069(7) -0.021(6) 0.007(6) -0.005(6)
C64A 0.089(8) 0.083(7) 0.055(8) -0.006(6) -0.012(6) -0.013(7)
C65A 0.081(7) 0.070(7) 0.050(6) -0.005(5) 0.001(5) -0.007(6)
C66A 0.088(9) 0.059(7) 0.054(7) -0.012(6) 0.008(6) -0.016(7)
C60B 0.042(7) 0.072(7) 0.033(6) -0.026(6) -0.005(5) 0.002(6)
C59B 0.016(6) 0.052(7) 0.049(7) -0.018(6) -0.002(6) 0.003(6)
C62B 0.072(8) 0.060(8) 0.053(8) -0.013(7) -0.005(6) 0.006(7)
C61B 0.083(8) 0.062(8) 0.054(7) -0.016(7) -0.008(7) 0.022(7)
C65B 0.115(10) 0.080(9) 0.079(9) -0.004(8) -0.005(8) -0.014(9)
C66B 0.116(12) 0.077(10) 0.085(11) -0.004(9) -0.003(10) -0.005(10)
C63B 0.107(8) 0.070(8) 0.044(7) 0.001(7) -0.017(7) 0.003(8)
C64B 0.095(9) 0.082(8) 0.057(9) 0.002(8) -0.007(8) -0.016(8)
C58A 0.029(3) 0.030(3) 0.044(3) -0.012(2) -0.002(2) -0.001(2)

loop_
_atom_type_symbol
_atom_type_description
_atom_type_scat_dispersion_real
_atom_type_scat_dispersion_imag
_atom_type_scat_source
C C 0.0033 0.0016 'International Tables Vol C Tables 4.2.6.8 and 6.1.1.4'
H H 0.0000 0.0000 'International Tables Vol C Tables 4.2.6.8 and 6.1.1.4'
B B 0.0013 0.0007 'International Tables Vol C Tables 4.2.6.8 and 6.1.1.4'
Fe Fe 0.3463 0.8444 'International Tables Vol C Tables 4.2.6.8 and 6.1.1.4'
N N 0.0061 0.0033 'International Tables Vol C Tables 4.2.6.8 and 6.1.1.4'

loop_
_geom_angle_atom_site_label_1
_geom_angle_atom_site_label_2
_geom_angle_atom_site_label_3
_geom_angle
_geom_angle_site_symmetry_1
_geom_angle_site_symmetry_3
_geom_angle_publ_flag
N9 Fe1 N10 74.24(14) . . y
N4 Fe1 N9 172.32(15) . . y
N4 Fe1 N10 100.37(15) . . y
N4 Fe1 N5 87.67(15) . . y
N4 Fe1 N8 92.39(16) . . y
N4 Fe1 N1 88.61(16) . . y
N5 Fe1 N9 97.52(14) . . y
N5 Fe1 N10 88.34(14) . . y
N5 Fe1 N1 176.18(16) . . y
N8 Fe1 N9 93.33(15) . . y
N8 Fe1 N10 166.91(15) . . y
N8 Fe1 N5 89.28(15) . . y
N8 Fe1 N1 90.02(15) . . y
N1 Fe1 N9 86.27(15) . . y
N1 Fe1 N10 93.18(14) . . y
N19 Fe2 N20 74.01(14) . . y
N19 Fe2 N18 87.52(15) . . y
N19 Fe2 N14 95.19(15) . . y
N11 Fe2 N19 93.62(14) . . y
N11 Fe2 N20 165.59(15) . . y
N11 Fe2 N15 91.04(15) . . y
N11 Fe2 N18 91.14(15) . . y
N11 Fe2 N14 88.00(14) . . y
N15 Fe2 N19 173.96(15) . . y
N15 Fe2 N20 101.83(15) . . y
N15 Fe2 N18 88.55(15) . . y
N15 Fe2 N14 88.80(15) . . y
N18 Fe2 N20 95.59(14) . . y
N18 Fe2 N14 177.20(16) . . y
N14 Fe2 N20 85.84(14) . . y
C57 N19 Fe2 117.8(3) . . ?
C57 N19 C53 117.3(4) . . ?
C53 N19 Fe2 124.9(3) . . ?
C67 N20 Fe2 116.2(3) . . ?
C71 N20 Fe2 124.9(3) . . ?
C71 N20 C67 117.7(4) . . ?
C13 N9 Fe1 124.7(3) . . ?
C13 N9 C17 117.1(4) . . ?
C17 N9 Fe1 117.2(3) . . ?
C27 N10 Fe1 116.8(3) . . ?
C27 N10 C31 117.2(4) . . ?
C31 N10 Fe1 125.7(3) . . ?
N12 N11 Fe2 124.3(3) . . ?
C41 N11 Fe2 128.4(3) . . ?
C41 N11 N12 105.9(4) . . ?
N16 N15 Fe2 124.0(3) . . ?
C47 N15 Fe2 125.8(3) . . ?
C47 N15 N16 105.9(4) . . ?
N11 N12 B3 122.4(4) . . ?
C43 N12 N11 109.3(4) . . ?
C43 N12 B3 128.3(4) . . ?
N3 N4 Fe1 124.6(3) . . ?
C6 N4 Fe1 125.0(3) . . ?
C6 N4 N3 106.4(4) . . ?
N6 N5 Fe1 122.4(3) . . ?
C7 N5 Fe1 128.0(3) . . ?
C7 N5 N6 106.0(4) . . ?
N15 N16 B4 120.5(4) . . ?
C49 N16 N15 109.8(4) . . ?
C49 N16 B4 129.7(4) . . ?
N8 N7 B1 122.2(4) . . ?
C10 N7 N8 109.8(4) . . ?
C10 N7 B1 127.9(4) . . ?
N17 N18 Fe2 123.2(3) . . ?
C52 N18 Fe2 129.8(3) . . ?
C52 N18 N17 105.8(4) . . ?
N18 N17 B4 121.9(4) . . ?
C50 N17 N18 109.3(4) . . ?
C50 N17 B4 128.4(4) . . ?
N13 N14 Fe2 122.9(3) . . ?
C46 N14 Fe2 128.8(3) . . ?
C46 N14 N13 105.7(4) . . ?
N7 N8 Fe1 124.1(3) . . ?
C12 N8 Fe1 128.4(4) . . ?
C12 N8 N7 106.3(4) . . ?
N5 N6 C9 109.5(4) . . ?
N5 N6 B1 121.9(4) . . ?
C9 N6 B1 128.5(4) . . ?
N4 N3 B2 121.0(4) . . ?
C4 N3 N4 108.7(4) . . ?
C4 N3 B2 130.2(5) . . ?
N14 N13 B3 121.4(4) . . ?
C44 N13 N14 109.6(4) . . ?
C44 N13 B3 128.8(4) . . ?
N2 N1 Fe1 123.3(3) . . ?
C1 N1 Fe1 128.9(4) . . ?
C1 N1 N2 105.7(4) . . ?
N1 N2 B2 121.3(4) . . ?
C3 N2 N1 108.8(5) . . ?
C3 N2 B2 129.7(5) . . ?
N20 C67 C68 121.6(4) . . ?
N20 C67 C57 115.4(4) . . ?
C68 C67 C57 123.0(4) . . ?
N10 C27 C28 123.0(4) . . ?
N10 C27 C17 115.8(4) . . ?
C28 C27 C17 121.1(4) . . ?
C67 C68 H68 119.4 . . ?
C67 C68 C69 121.2(4) . . ?
C69 C68 H68 119.4 . . ?
N19 C57 C67 115.5(4) . . ?
N19 C57 C56 121.7(4) . . ?
C56 C57 C67 122.8(4) . . ?
N9 C13 H13 118.2 . . ?
N9 C13 C14 123.5(4) . . ?
C14 C13 H13 118.2 . . ?
C68 C69 C72 121.6(4) . . ?
C70 C69 C68 116.0(4) . . ?
C70 C69 C72 122.3(4) . . ?
C27 C28 H28 120.2 . . ?
C27 C28 C29 119.6(4) . . ?
C29 C28 H28 120.2 . . ?
N9 C17 C27 114.6(4) . . ?
N9 C17 C16 122.2(4) . . ?
C16 C17 C27 123.1(4) . . ?
C13 C14 H14 120.2 . . ?
C13 C14 C15 119.6(4) . . ?
C15 C14 H14 120.2 . . ?
N15 C47 H47 124.8 . . ?
N15 C47 C48 110.5(5) . . ?
C48 C47 H47 124.8 . . ?
N5 C7 H7 124.0 . . ?
N5 C7 C8 112.1(5) . . ?
C8 C7 H7 124.0 . . ?
C69 C70 H70 119.6 . . ?
C69 C70 C71 120.7(4) . . ?
C71 C70 H70 119.6 . . ?
C14 C15 C18 122.0(4) . . ?
C14 C15 C16 117.2(4) . . ?
C16 C15 C18 120.7(4) . . ?
C55 C54 H54 120.1 . . ?
C53 C54 H54 120.1 . . ?
C53 C54 C55 119.7(4) . . ?
N10 C31 H31 118.2 . . ?
N10 C31 C30 123.5(5) . . ?
C30 C31 H31 118.2 . . ?
C54 C55 C58B 122.3(4) . . ?
C54 C55 C58A 122.3(4) . . ?
C56 C55 C54 116.1(4) . . ?
C56 C55 C58B 121.5(4) . . ?
C56 C55 C58A 121.5(4) . . ?
C31 C30 H30 120.2 . . ?
C31 C30 C29 119.6(4) . . ?
C29 C30 H30 120.2 . . ?
C28 C29 C32 119.8(5) . . ?
C30 C29 C28 117.1(4) . . ?
C30 C29 C32 123.1(4) . . ?
N20 C71 C70 122.6(5) . . ?
N20 C71 H71 118.7 . . ?
C70 C71 H71 118.7 . . ?
C15 C18 H18A 109.6 . . ?
C15 C18 H18B 109.6 . . ?
C15 C18 C19 110.3(4) . . ?
H18A C18 H18B 108.1 . . ?
C19 C18 H18A 109.6 . . ?
C19 C18 H18B 109.6 . . ?
C57 C56 H56 119.4 . . ?
C55 C56 C57 121.3(5) . . ?
C55 C56 H56 119.4 . . ?
C17 C16 C15 120.3(4) . . ?
C17 C16 H16 119.9 . . ?
C15 C16 H16 119.9 . . ?
C47 C48 H48 127.6 . . ?
C49 C48 C47 104.8(5) . . ?
C49 C48 H48 127.6 . . ?
N16 C49 C48 109.0(5) . . ?
N16 C49 H49 125.5 . . ?
C48 C49 H49 125.5 . . ?
N14 C46 H46 124.4 . . ?
N14 C46 C45 111.2(5) . . ?
C45 C46 H46 124.4 . . ?
C7 C8 H8 128.1 . . ?
C9 C8 C7 103.7(4) . . ?
C9 C8 H8 128.1 . . ?
N12 C43 H43 125.4 . . ?
N12 C43 C42 109.1(5) . . ?
C42 C43 H43 125.4 . . ?
N6 C9 C8 108.6(4) . . ?
N6 C9 H9 125.7 . . ?
C8 C9 H9 125.7 . . ?
N18 C52 H52 124.3 . . ?
N18 C52 C51 111.3(5) . . ?
C51 C52 H52 124.3 . . ?
N13 C44 H44 125.8 . . ?
N13 C44 C45 108.4(5) . . ?
C45 C44 H44 125.8 . . ?
C69 C72 H72A 108.4 . . ?
C69 C72 H72B 108.4 . . ?
C69 C72 C73 115.5(4) . . ?
H72A C72 H72B 107.5 . . ?
C73 C72 H72A 108.4 . . ?
C73 C72 H72B 108.4 . . ?
C29 C32 H32A 108.6 . . ?
C29 C32 H32B 108.6 . . ?
H32A C32 H32B 107.6 . . ?
C33 C32 C29 114.7(4) . . ?
C33 C32 H32A 108.6 . . ?
C33 C32 H32B 108.6 . . ?
H75A C75 H75B 107.6 . . ?
C74 C75 H75A 108.6 . . ?
C74 C75 H75B 108.6 . . ?
C76 C75 H75A 108.6 . . ?
C76 C75 H75B 108.6 . . ?
C76 C75 C74 114.5(5) . . ?
C52 C51 H51 128.0 . . ?
C50 C51 C52 104.0(4) . . ?
C50 C51 H51 128.0 . . ?
N11 C41 H41 124.7 . . ?
N11 C41 C42 110.6(5) . . ?
C42 C41 H41 124.7 . . ?
N4 C6 H6 124.9 . . ?
N4 C6 C5 110.2(5) . . ?
C5 C6 H6 124.9 . . ?
C55 C58B H58A 109.4 . . ?
C55 C58B H58B 109.4 . . ?
C55 C58B C59B 111.1(8) . . ?
H58A C58B H58B 108.0 . . ?
C59B C58B H58A 109.4 . . ?
C59B C58B H58B 109.4 . . ?
N8 C12 H12 124.7 . . ?
N8 C12 C11 110.6(5) . . ?
C11 C12 H12 124.7 . . ?
C6 C5 H5 127.4 . . ?
C4 C5 C6 105.2(5) . . ?
C4 C5 H5 127.4 . . ?
N7 C10 H10 125.6 . . ?
N7 C10 C11 108.9(5) . . ?
C11 C10 H10 125.6 . . ?
C43 C42 C41 105.1(5) . . ?
C43 C42 H42 127.4 . . ?
C41 C42 H42 127.4 . . ?
H21A C21 H21B 107.6 . . ?
C20 C21 H21A 108.7 . . ?
C20 C21 H21B 108.7 . . ?
C22 C21 H21A 108.7 . . ?
C22 C21 H21B 108.7 . . ?
C22 C21 C20 114.1(4) . . ?
C72 C73 H73A 108.4 . . ?
C72 C73 H73B 108.4 . . ?
H73A C73 H73B 107.5 . . ?
C74 C73 C72 115.4(5) . . ?
C74 C73 H73A 108.4 . . ?
C74 C73 H73B 108.4 . . ?
N17 C50 C51 109.6(4) . . ?
N17 C50 H50 125.2 . . ?
C51 C50 H50 125.2 . . ?
C46 C45 H45 127.5 . . ?
C44 C45 C46 105.0(5) . . ?
C44 C45 H45 127.5 . . ?
H34A C34 H34B 107.5 . . ?
C35 C34 H34A 108.5 . . ?
C35 C34 H34B 108.5 . . ?
C33 C34 H34A 108.5 . . ?
C33 C34 H34B 108.5 . . ?
C33 C34 C35 115.2(4) . . ?
N1 C1 H1 124.5 . . ?
N1 C1 C2 111.0(5) . . ?
C2 C1 H1 124.5 . . ?
N3 C4 C5 109.5(5) . . ?
N3 C4 H4 125.3 . . ?
C5 C4 H4 125.3 . . ?
C21 C20 H20A 109.2 . . ?
C21 C20 H20B 109.2 . . ?
H20A C20 H20B 107.9 . . ?
C19 C20 C21 112.2(4) . . ?
C19 C20 H20A 109.2 . . ?
C19 C20 H20B 109.2 . . ?
C34 C35 H35A 107.8 . . ?
C34 C35 H35B 107.8 . . ?
H35A C35 H35B 107.1 . . ?
C36 C35 C34 118.0(5) . . ?
C36 C35 H35A 107.8 . . ?
C36 C35 H35B 107.8 . . ?
C12 C11 H11 127.8 . . ?
C10 C11 C12 104.4(5) . . ?
C10 C11 H11 127.8 . . ?
C75 C74 H74A 108.6 . . ?
C75 C74 H74B 108.6 . . ?
C73 C74 C75 114.7(5) . . ?
C73 C74 H74A 108.6 . . ?
C73 C74 H74B 108.6 . . ?
H74A C74 H74B 107.6 . . ?
N2 C3 H3 124.7 . . ?
N2 C3 C2 110.5(5) . . ?
C2 C3 H3 124.7 . . ?
C1 C2 H2 128.0 . . ?
C3 C2 C1 104.0(5) . . ?
C3 C2 H2 128.0 . . ?
C75 C76 H76A 109.0 . . ?
C75 C76 H76B 109.0 . . ?
C75 C76 C77 113.1(5) . . ?
H76A C76 H76B 107.8 . . ?
C77 C76 H76A 109.0 . . ?
C77 C76 H76B 109.0 . . ?
C18 C19 H19A 108.4 . . ?
C18 C19 H19B 108.4 . . ?
C20 C19 C18 115.6(4) . . ?
C20 C19 H19A 108.4 . . ?
C20 C19 H19B 108.4 . . ?
H19A C19 H19B 107.4 . . ?
C32 C33 H33A 108.2 . . ?
C32 C33 H33B 108.2 . . ?
C34 C33 C32 116.5(4) . . ?
C34 C33 H33A 108.2 . . ?
C34 C33 H33B 108.2 . . ?
H33A C33 H33B 107.3 . . ?
N16 B4 H4A 108(2) . . ?
N16 B4 H4B 102(3) . . ?
N17 B4 N16 108.9(4) . . ?
N17 B4 H4A 109(2) . . ?
N17 B4 H4B 114(3) . . ?
H4A B4 H4B 114(3) . . ?
C35 C36 H36A 108.0 . . ?
C35 C36 H36B 108.0 . . ?
C35 C36 C37 117.1(5) . . ?
H36A C36 H36B 107.3 . . ?
C37 C36 H36A 108.0 . . ?
C37 C36 H36B 108.0 . . ?
C21 C22 H22A 108.8 . . ?
C21 C22 H22B 108.8 . . ?
C21 C22 C23 113.8(5) . . ?
H22A C22 H22B 107.7 . . ?
C23 C22 H22A 108.8 . . ?
C23 C22 H22B 108.8 . . ?
N3 B2 N2 109.6(4) . . ?
N3 B2 H2A 111(3) . . ?
N3 B2 H2B 110(3) . . ?
N2 B2 H2A 105(3) . . ?
N2 B2 H2B 112(3) . . ?
H2A B2 H2B 109(4) . . ?
N7 B1 N6 110.1(4) . . ?
N7 B1 H1A 108(2) . . ?
N7 B1 H1B 110(2) . . ?
N6 B1 H1A 109(2) . . ?
N6 B1 H1B 105(3) . . ?
H1A B1 H1B 115(3) . . ?
C76 C77 H77A 108.3 . . ?
C76 C77 H77B 108.3 . . ?
H77A C77 H77B 107.4 . . ?
C78 C77 C76 115.8(5) . . ?
C78 C77 H77A 108.3 . . ?
C78 C77 H77B 108.3 . . ?
C77 C78 H78A 108.9 . . ?
C77 C78 H78B 108.9 . . ?
C77 C78 C79 113.5(6) . . ?
H78A C78 H78B 107.7 . . ?
C79 C78 H78A 108.9 . . ?
C79 C78 H78B 108.9 . . ?
H38A C38 H38B 107.2 . . ?
C37 C38 H38A 107.9 . . ?
C37 C38 H38B 107.9 . . ?
C39 C38 H38A 107.9 . . ?
C39 C38 H38B 107.9 . . ?
C39 C38 C37 117.4(5) . . ?
C36 C37 H37A 108.1 . . ?
C36 C37 H37B 108.1 . . ?
C38 C37 C36 116.8(5) . . ?
C38 C37 H37A 108.1 . . ?
C38 C37 H37B 108.1 . . ?
H37A C37 H37B 107.3 . . ?
C22 C23 H23A 109.1 . . ?
C22 C23 H23B 109.1 . . ?
C22 C23 C24 112.6(5) . . ?
H23A C23 H23B 107.8 . . ?
C24 C23 H23A 109.1 . . ?
C24 C23 H23B 109.1 . . ?
N12 B3 N13 109.2(4) . . ?
N12 B3 H3A 111(2) . . ?
N12 B3 H3B 106(2) . . ?
N13 B3 H3A 106.7(19) . . ?
N13 B3 H3B 110(3) . . ?
H3A B3 H3B 114(3) . . ?
C38 C39 H39A 108.3 . . ?
C38 C39 H39B 108.3 . . ?
H39A C39 H39B 107.4 . . ?
C40 C39 C38 116.0(6) . . ?
C40 C39 H39A 108.3 . . ?
C40 C39 H39B 108.3 . . ?
C23 C24 H24A 108.6 . . ?
C23 C24 H24B 108.6 . . ?
H24A C24 H24B 107.6 . . ?
C25 C24 C23 114.7(6) . . ?
C25 C24 H24A 108.6 . . ?
C25 C24 H24B 108.6 . . ?
C78 C79 H79A 108.8 . . ?
C78 C79 H79B 108.8 . . ?
H79A C79 H79B 107.7 . . ?
C80 C79 C78 113.8(7) . . ?
C80 C79 H79A 108.8 . . ?
C80 C79 H79B 108.8 . . ?
C39 C40 H40A 109.5 . . ?
C39 C40 H40B 109.5 . . ?
C39 C40 H40C 109.5 . . ?
H40A C40 H40B 109.5 . . ?
H40A C40 H40C 109.5 . . ?
H40B C40 H40C 109.5 . . ?
C24 C25 H25A 109.1 . . ?
C24 C25 H25B 109.1 . . ?
H25A C25 H25B 107.9 . . ?
C26 C25 C24 112.4(7) . . ?
C26 C25 H25A 109.1 . . ?
C26 C25 H25B 109.1 . . ?
C79 C80 H80A 109.5 . . ?
C79 C80 H80B 109.5 . . ?
C79 C80 H80C 109.5 . . ?
H80A C80 H80B 109.5 . . ?
H80A C80 H80C 109.5 . . ?
H80B C80 H80C 109.5 . . ?
C25 C26 H26A 109.5 . . ?
C25 C26 H26B 109.5 . . ?
C25 C26 H26C 109.5 . . ?
H26A C26 H26B 109.5 . . ?
H26A C26 H26C 109.5 . . ?
H26B C26 H26C 109.5 . . ?
N19 C53 C54 123.9(5) . . ?
N19 C53 H53 118.1 . . ?
C54 C53 H53 118.1 . . ?
H59A C59A H59B 107.6 . . ?
C60A C59A H59A 108.6 . . ?
C60A C59A H59B 108.6 . . ?
C58A C59A H59A 108.6 . . ?
C58A C59A H59B 108.6 . . ?
C58A C59A C60A 114.6(9) . . ?
C59A C60A H60A 109.2 . . ?
C59A C60A H60B 109.2 . . ?
C59A C60A C61A 112.2(9) . . ?
H60A C60A H60B 107.9 . . ?
C61A C60A H60A 109.2 . . ?
C61A C60A H60B 109.2 . . ?
H63A C63A H63B 107.5 . . ?
C62A C63A H63A 108.4 . . ?
C62A C63A H63B 108.4 . . ?
C62A C63A C64A 115.5(12) . . ?
C64A C63A H63A 108.4 . . ?
C64A C63A H63B 108.4 . . ?
C60A C61A H61A 109.2 . . ?
C60A C61A H61B 109.2 . . ?
H61A C61A H61B 107.9 . . ?
C62A C61A C60A 111.9(10) . . ?
C62A C61A H61A 109.2 . . ?
C62A C61A H61B 109.2 . . ?
C63A C62A H62A 108.6 . . ?
C63A C62A H62B 108.6 . . ?
C61A C62A C63A 114.5(11) . . ?
C61A C62A H62A 108.6 . . ?
C61A C62A H62B 108.6 . . ?
H62A C62A H62B 107.6 . . ?
C63A C64A H64A 109.4 . . ?
C63A C64A H64B 109.4 . . ?
H64A C64A H64B 108.0 . . ?
C65A C64A C63A 111.1(14) . . ?
C65A C64A H64A 109.4 . . ?
C65A C64A H64B 109.4 . . ?
C64A C65A H65A 110.5 . . ?
C64A C65A H65B 110.5 . . ?
C64A C65A C66A 106.2(13) . . ?
H65A C65A H65B 108.7 . . ?
C66A C65A H65A 110.5 . . ?
C66A C65A H65B 110.5 . . ?
C65A C66A H66A 109.5 . . ?
C65A C66A H66B 109.5 . . ?
C65A C66A H66C 109.5 . . ?
H66A C66A H66B 109.5 . . ?
H66A C66A H66C 109.5 . . ?
H66B C66A H66C 109.5 . . ?
H60C C60B H60D 107.4 . . ?
C59B C60B H60C 108.3 . . ?
C59B C60B H60D 108.3 . . ?
C61B C60B H60C 108.3 . . ?
C61B C60B H60D 108.3 . . ?
C61B C60B C59B 115.9(13) . . ?
C58B C59B C60B 112.3(10) . . ?
C58B C59B H59C 109.1 . . ?
C58B C59B H59D 109.1 . . ?
C60B C59B H59C 109.1 . . ?
C60B C59B H59D 109.1 . . ?
H59C C59B H59D 107.9 . . ?
H62C C62B H62D 107.6 . . ?
C61B C62B H62C 108.7 . . ?
C61B C62B H62D 108.7 . . ?
C61B C62B C63B 114.1(15) . . ?
C63B C62B H62C 108.7 . . ?
C63B C62B H62D 108.7 . . ?
C60B C61B C62B 118.0(14) . . ?
C60B C61B H61C 107.8 . . ?
C60B C61B H61D 107.8 . . ?
C62B C61B H61C 107.8 . . ?
C62B C61B H61D 107.8 . . ?
H61C C61B H61D 107.1 . . ?
H65C C65B H65D 107.3 . . ?
C66B C65B H65C 108.1 . . ?
C66B C65B H65D 108.1 . . ?
C66B C65B C64B 117(2) . . ?
C64B C65B H65C 108.1 . . ?
C64B C65B H65D 108.1 . . ?
C65B C66B H66D 109.5 . . ?
C65B C66B H66E 109.5 . . ?
C65B C66B H66F 109.5 . . ?
H66D C66B H66E 109.5 . . ?
H66D C66B H66F 109.5 . . ?
H66E C66B H66F 109.5 . . ?
C62B C63B H63C 109.7 . . ?
C62B C63B H63D 109.7 . . ?
H63C C63B H63D 108.2 . . ?
C64B C63B C62B 109.8(17) . . ?
C64B C63B H63C 109.7 . . ?
C64B C63B H63D 109.7 . . ?
C65B C64B C63B 119(2) . . ?
C65B C64B H64C 107.5 . . ?
C65B C64B H64D 107.5 . . ?
C63B C64B H64C 107.5 . . ?
C63B C64B H64D 107.5 . . ?
H64C C64B H64D 107.0 . . ?
C55 C58A H58C 108.1 . . ?
C55 C58A H58D 108.1 . . ?
C59A C58A C55 116.8(7) . . ?
C59A C58A H58C 108.1 . . ?
C59A C58A H58D 108.1 . . ?
H58C C58A H58D 107.3 . . ?

loop_
_geom_bond_atom_site_label_1
_geom_bond_atom_site_label_2
_geom_bond_distance
_geom_bond_site_symmetry_2
_geom_bond_publ_flag
Fe1 N9 2.206(4) . y
Fe1 N10 2.215(4) . y
Fe1 N4 2.148(4) . y
Fe1 N5 2.194(4) . y
Fe1 N8 2.160(4) . y
Fe1 N1 2.204(4) . y
Fe2 N19 2.189(4) . y
Fe2 N20 2.220(4) . y
Fe2 N11 2.145(4) . y
Fe2 N15 2.156(4) . y
Fe2 N18 2.190(4) . y
Fe2 N14 2.206(4) . y
N19 C57 1.346(6) . ?
N19 C53 1.347(6) . ?
N20 C67 1.349(6) . ?
N20 C71 1.339(6) . ?
N9 C13 1.343(6) . ?
N9 C17 1.351(6) . ?
N10 C27 1.338(6) . ?
N10 C31 1.340(6) . ?
N11 N12 1.369(5) . ?
N11 C41 1.346(6) . ?
N15 N16 1.364(5) . ?
N15 C47 1.345(6) . ?
N12 C43 1.354(6) . ?
N12 B3 1.543(7) . ?
N4 N3 1.363(5) . ?
N4 C6 1.351(6) . ?
N5 N6 1.359(5) . ?
N5 C7 1.332(6) . ?
N16 C49 1.330(6) . ?
N16 B4 1.556(7) . ?
N7 N8 1.365(5) . ?
N7 C10 1.339(6) . ?
N7 B1 1.549(7) . ?
N18 N17 1.364(5) . ?
N18 C52 1.343(6) . ?
N17 C50 1.342(6) . ?
N17 B4 1.541(6) . ?
N14 N13 1.365(5) . ?
N14 C46 1.345(6) . ?
N8 C12 1.339(6) . ?
N6 C9 1.359(6) . ?
N6 B1 1.549(7) . ?
N3 C4 1.350(7) . ?
N3 B2 1.542(8) . ?
N13 C44 1.358(6) . ?
N13 B3 1.551(7) . ?
N1 N2 1.365(6) . ?
N1 C1 1.351(6) . ?
N2 C3 1.337(7) . ?
N2 B2 1.548(8) . ?
C67 C68 1.386(6) . ?
C67 C57 1.489(6) . ?
C27 C28 1.387(6) . ?
C27 C17 1.506(6) . ?
C68 H68 0.9300 . ?
C68 C69 1.392(6) . ?
C57 C56 1.390(6) . ?
C13 H13 0.9300 . ?
C13 C14 1.378(6) . ?
C69 C70 1.378(7) . ?
C69 C72 1.499(7) . ?
C28 H28 0.9300 . ?
C28 C29 1.395(6) . ?
C17 C16 1.386(6) . ?
C14 H14 0.9300 . ?
C14 C15 1.386(7) . ?
C47 H47 0.9300 . ?
C47 C48 1.382(7) . ?
C7 H7 0.9300 . ?
C7 C8 1.387(7) . ?
C70 H70 0.9300 . ?
C70 C71 1.388(7) . ?
C15 C18 1.511(6) . ?
C15 C16 1.387(6) . ?
C54 H54 0.9300 . ?
C54 C55 1.406(7) . ?
C54 C53 1.368(7) . ?
C31 H31 0.9300 . ?
C31 C30 1.379(7) . ?
C55 C56 1.386(6) . ?
C55 C58B 1.497(7) . ?
C55 C58A 1.497(7) . ?
C30 H30 0.9300 . ?
C30 C29 1.389(7) . ?
C29 C32 1.518(7) . ?
C71 H71 0.9300 . ?
C18 H18A 0.9700 . ?
C18 H18B 0.9700 . ?
C18 C19 1.533(7) . ?
C56 H56 0.9300 . ?
C16 H16 0.9300 . ?
C48 H48 0.9300 . ?
C48 C49 1.373(7) . ?
C49 H49 0.9300 . ?
C46 H46 0.9300 . ?
C46 C45 1.382(7) . ?
C8 H8 0.9300 . ?
C8 C9 1.385(7) . ?
C43 H43 0.9300 . ?
C43 C42 1.359(8) . ?
C9 H9 0.9300 . ?
C52 H52 0.9300 . ?
C52 C51 1.386(7) . ?
C44 H44 0.9300 . ?
C44 C45 1.373(8) . ?
C72 H72A 0.9700 . ?
C72 H72B 0.9700 . ?
C72 C73 1.532(7) . ?
C32 H32A 0.9700 . ?
C32 H32B 0.9700 . ?
C32 C33 1.511(7) . ?
C75 H75A 0.9700 . ?
C75 H75B 0.9700 . ?
C75 C74 1.517(7) . ?
C75 C76 1.514(7) . ?
C51 H51 0.9300 . ?
C51 C50 1.373(7) . ?
C41 H41 0.9300 . ?
C41 C42 1.392(7) . ?
C6 H6 0.9300 . ?
C6 C5 1.381(7) . ?
C58B H58A 0.9700 . ?
C58B H58B 0.9700 . ?
C58B C59B 1.565(13) . ?
C12 H12 0.9300 . ?
C12 C11 1.394(8) . ?
C5 H5 0.9300 . ?
C5 C4 1.360(8) . ?
C10 H10 0.9300 . ?
C10 C11 1.381(8) . ?
C42 H42 0.9300 . ?
C21 H21A 0.9700 . ?
C21 H21B 0.9700 . ?
C21 C20 1.519(7) . ?
C21 C22 1.519(7) . ?
C73 H73A 0.9700 . ?
C73 H73B 0.9700 . ?
C73 C74 1.499(7) . ?
C50 H50 0.9300 . ?
C45 H45 0.9300 . ?
C34 H34A 0.9700 . ?
C34 H34B 0.9700 . ?
C34 C35 1.501(7) . ?
C34 C33 1.491(7) . ?
C1 H1 0.9300 . ?
C1 C2 1.381(8) . ?
C4 H4 0.9300 . ?
C20 H20A 0.9700 . ?
C20 H20B 0.9700 . ?
C20 C19 1.511(7) . ?
C35 H35A 0.9700 . ?
C35 H35B 0.9700 . ?
C35 C36 1.489(8) . ?
C11 H11 0.9300 . ?
C74 H74A 0.9700 . ?
C74 H74B 0.9700 . ?
C3 H3 0.9300 . ?
C3 C2 1.360(9) . ?
C2 H2 0.9300 . ?
C76 H76A 0.9700 . ?
C76 H76B 0.9700 . ?
C76 C77 1.521(8) . ?
C19 H19A 0.9700 . ?
C19 H19B 0.9700 . ?
C33 H33A 0.9700 . ?
C33 H33B 0.9700 . ?
B4 H4A 1.14(4) . ?
B4 H4B 1.14(5) . ?
C36 H36A 0.9700 . ?
C36 H36B 0.9700 . ?
C36 C37 1.496(8) . ?
C22 H22A 0.9700 . ?
C22 H22B 0.9700 . ?
C22 C23 1.529(7) . ?
B2 H2A 1.10(5) . ?
B2 H2B 1.02(6) . ?
B1 H1A 1.12(5) . ?
B1 H1B 1.13(5) . ?
C77 H77A 0.9700 . ?
C77 H77B 0.9700 . ?
C77 C78 1.520(8) . ?
C78 H78A 0.9700 . ?
C78 H78B 0.9700 . ?
C78 C79 1.523(9) . ?
C38 H38A 0.9700 . ?
C38 H38B 0.9700 . ?
C38 C37 1.492(8) . ?
C38 C39 1.486(8) . ?
C37 H37A 0.9700 . ?
C37 H37B 0.9700 . ?
C23 H23A 0.9700 . ?
C23 H23B 0.9700 . ?
C23 C24 1.532(8) . ?
B3 H3A 1.08(4) . ?
B3 H3B 1.21(5) . ?
C39 H39A 0.9700 . ?
C39 H39B 0.9700 . ?
C39 C40 1.479(9) . ?
C24 H24A 0.9700 . ?
C24 H24B 0.9700 . ?
C24 C25 1.510(9) . ?
C79 H79A 0.9700 . ?
C79 H79B 0.9700 . ?
C79 C80 1.494(10) . ?
C40 H40A 0.9600 . ?
C40 H40B 0.9600 . ?
C40 H40C 0.9600 . ?
C25 H25A 0.9700 . ?
C25 H25B 0.9700 . ?
C25 C26 1.467(11) . ?
C80 H80A 0.9600 . ?
C80 H80B 0.9600 . ?
C80 H80C 0.9600 . ?
C26 H26A 0.9600 . ?
C26 H26B 0.9600 . ?
C26 H26C 0.9600 . ?
C53 H53 0.9300 . ?
C59A H59A 0.9700 . ?
C59A H59B 0.9700 . ?
C59A C60A 1.484(13) . ?
C59A C58A 1.479(11) . ?
C60A H60A 0.9700 . ?
C60A H60B 0.9700 . ?
C60A C61A 1.535(12) . ?
C63A H63A 0.9700 . ?
C63A H63B 0.9700 . ?
C63A C62A 1.505(14) . ?
C63A C64A 1.552(15) . ?
C61A H61A 0.9700 . ?
C61A H61B 0.9700 . ?
C61A C62A 1.487(13) . ?
C62A H62A 0.9700 . ?
C62A H62B 0.9700 . ?
C64A H64A 0.9700 . ?
C64A H64B 0.9700 . ?
C64A C65A 1.512(16) . ?
C65A H65A 0.9700 . ?
C65A H65B 0.9700 . ?
C65A C66A 1.549(14) . ?
C66A H66A 0.9600 . ?
C66A H66B 0.9600 . ?
C66A H66C 0.9600 . ?
C60B H60C 0.9700 . ?
C60B H60D 0.9700 . ?
C60B C59B 1.576(15) . ?
C60B C61B 1.472(15) . ?
C59B H59C 0.9700 . ?
C59B H59D 0.9700 . ?
C62B H62C 0.9700 . ?
C62B H62D 0.9700 . ?
C62B C61B 1.495(16) . ?
C62B C63B 1.517(17) . ?
C61B H61C 0.9700 . ?
C61B H61D 0.9700 . ?
C65B H65C 0.9700 . ?
C65B H65D 0.9700 . ?
C65B C66B 1.489(17) . ?
C65B C64B 1.513(18) . ?
C66B H66D 0.9600 . ?
C66B H66E 0.9600 . ?
C66B H66F 0.9600 . ?
C63B H63C 0.9700 . ?
C63B H63D 0.9700 . ?
C63B C64B 1.517(18) . ?
C64B H64C 0.9700 . ?
C64B H64D 0.9700 . ?
C58A H58C 0.9700 . ?
C58A H58D 0.9700 . ?

loop_
_geom_torsion_atom_site_label_1
_geom_torsion_atom_site_label_2
_geom_torsion_atom_site_label_3
_geom_torsion_atom_site_label_4
_geom_torsion
_geom_torsion_site_symmetry_1
_geom_torsion_site_symmetry_2
_geom_torsion_site_symmetry_3
_geom_torsion_site_symmetry_4
_geom_torsion_publ_flag
Fe1 N9 C13 C14 164.6(3) . . . . ?
Fe1 N9 C17 C27 10.8(5) . . . . ?
Fe1 N9 C17 C16 -167.4(3) . . . . ?
Fe1 N10 C27 C28 -172.2(3) . . . . ?
Fe1 N10 C27 C17 9.2(5) . . . . ?
Fe1 N10 C31 C30 172.7(3) . . . . ?
Fe1 N4 N3 C4 159.5(3) . . . . ?
Fe1 N4 N3 B2 -23.5(6) . . . . ?
Fe1 N4 C6 C5 -159.8(3) . . . . ?
Fe1 N5 N6 C9 -159.4(3) . . . . ?
Fe1 N5 N6 B1 24.6(6) . . . . ?
Fe1 N5 C7 C8 157.8(4) . . . . ?
Fe1 N8 C12 C11 -167.4(4) . . . . ?
Fe1 N1 N2 C3 -164.9(4) . . . . ?
Fe1 N1 N2 B2 20.2(6) . . . . ?
Fe1 N1 C1 C2 163.5(4) . . . . ?
Fe2 N19 C57 C67 -2.0(5) . . . . ?
Fe2 N19 C57 C56 176.8(3) . . . . ?
Fe2 N19 C53 C54 -175.9(3) . . . . ?
Fe2 N20 C67 C68 166.0(3) . . . . ?
Fe2 N20 C67 C57 -12.6(5) . . . . ?
Fe2 N20 C71 C70 -165.3(3) . . . . ?
Fe2 N11 N12 C43 -168.2(3) . . . . ?
Fe2 N11 N12 B3 14.0(6) . . . . ?
Fe2 N11 C41 C42 167.4(3) . . . . ?
Fe2 N15 N16 C49 -158.6(3) . . . . ?
Fe2 N15 N16 B4 23.8(5) . . . . ?
Fe2 N15 C47 C48 157.6(3) . . . . ?
Fe2 N18 N17 C50 169.1(3) . . . . ?
Fe2 N18 N17 B4 -16.9(6) . . . . ?
Fe2 N18 C52 C51 -168.9(3) . . . . ?
Fe2 N14 N13 C44 163.6(3) . . . . ?
Fe2 N14 N13 B3 -20.3(6) . . . . ?
Fe2 N14 C46 C45 -161.9(4) . . . . ?
N19 C57 C56 C55 0.4(7) . . . . ?
N20 C67 C68 C69 0.5(7) . . . . ?
N20 C67 C57 N19 9.7(6) . . . . ?
N20 C67 C57 C56 -169.0(4) . . . . ?
N9 C13 C14 C15 1.9(7) . . . . ?
N9 C17 C16 C15 1.9(7) . . . . ?
N10 C27 C28 C29 -1.0(7) . . . . ?
N10 C27 C17 N9 -13.2(6) . . . . ?
N10 C27 C17 C16 165.0(4) . . . . ?
N10 C31 C30 C29 -1.1(7) . . . . ?
N11 N12 C43 C42 0.6(6) . . . . ?
N11 N12 B3 N13 -58.1(6) . . . . ?
N11 C41 C42 C43 -0.3(6) . . . . ?
N15 N16 C49 C48 1.1(6) . . . . ?
N15 N16 B4 N17 -63.9(6) . . . . ?
N15 C47 C48 C49 0.2(6) . . . . ?
N12 N11 C41 C42 0.7(6) . . . . ?
N12 C43 C42 C41 -0.2(6) . . . . ?
N4 N3 C4 C5 -0.3(6) . . . . ?
N4 N3 B2 N2 62.7(6) . . . . ?
N4 C6 C5 C4 1.3(6) . . . . ?
N5 N6 C9 C8 -0.3(6) . . . . ?
N5 N6 B1 N7 -62.5(6) . . . . ?
N5 C7 C8 C9 0.6(6) . . . . ?
N16 N15 C47 C48 0.4(5) . . . . ?
N7 N8 C12 C11 -0.1(6) . . . . ?
N7 C10 C11 C12 0.2(7) . . . . ?
N18 N17 C50 C51 0.5(6) . . . . ?
N18 N17 B4 N16 59.9(6) . . . . ?
N18 C52 C51 C50 1.6(6) . . . . ?
N17 N18 C52 C51 -1.4(6) . . . . ?
N14 N13 C44 C45 -0.7(6) . . . . ?
N14 N13 B3 N12 61.3(6) . . . . ?
N14 C46 C45 C44 -0.3(7) . . . . ?
N8 N7 C10 C11 -0.2(6) . . . . ?
N8 N7 B1 N6 57.2(6) . . . . ?
N8 C12 C11 C10 -0.1(7) . . . . ?
N6 N5 C7 C8 -0.8(6) . . . . ?
N3 N4 C6 C5 -1.5(6) . . . . ?
N13 N14 C46 C45 -0.1(6) . . . . ?
N13 C44 C45 C46 0.6(7) . . . . ?
N1 N2 C3 C2 0.6(7) . . . . ?
N1 N2 B2 N3 -60.6(6) . . . . ?
N1 C1 C2 C3 0.2(7) . . . . ?
N2 N1 C1 C2 0.1(6) . . . . ?
N2 C3 C2 C1 -0.5(7) . . . . ?
C67 N20 C71 C70 1.7(7) . . . . ?
C67 C68 C69 C70 1.7(6) . . . . ?
C67 C68 C69 C72 -177.7(4) . . . . ?
C67 C57 C56 C55 179.1(4) . . . . ?
C27 N10 C31 C30 -0.5(6) . . . . ?
C27 C28 C29 C30 -0.7(6) . . . . ?
C27 C28 C29 C32 178.6(4) . . . . ?
C27 C17 C16 C15 -176.3(4) . . . . ?
C68 C67 C57 N19 -168.9(4) . . . . ?
C68 C67 C57 C56 12.4(7) . . . . ?
C68 C69 C70 C71 -2.2(7) . . . . ?
C68 C69 C72 C73 52.2(6) . . . . ?
C57 N19 C53 C54 1.6(7) . . . . ?
C57 C67 C68 C69 179.0(4) . . . . ?
C13 N9 C17 C27 179.7(4) . . . . ?
C13 N9 C17 C16 1.5(6) . . . . ?
C13 C14 C15 C18 -174.3(4) . . . . ?
C13 C14 C15 C16 1.5(6) . . . . ?
C69 C70 C71 N20 0.5(7) . . . . ?
C69 C72 C73 C74 63.0(6) . . . . ?
C28 C27 C17 N9 168.1(4) . . . . ?
C28 C27 C17 C16 -13.6(7) . . . . ?
C28 C29 C32 C33 -99.7(5) . . . . ?
C17 N9 C13 C14 -3.4(7) . . . . ?
C17 C27 C28 C29 177.6(4) . . . . ?
C14 C15 C18 C19 117.1(5) . . . . ?
C14 C15 C16 C17 -3.3(6) . . . . ?
C47 N15 N16 C49 -0.9(5) . . . . ?
C47 N15 N16 B4 -178.5(4) . . . . ?
C47 C48 C49 N16 -0.8(6) . . . . ?
C7 N5 N6 C9 0.7(5) . . . . ?
C7 N5 N6 B1 -175.3(4) . . . . ?
C7 C8 C9 N6 -0.2(6) . . . . ?
C70 C69 C72 C73 -127.1(5) . . . . ?
C15 C18 C19 C20 -173.0(5) . . . . ?
C54 C55 C56 C57 -0.5(6) . . . . ?
C54 C55 C58B C59B -96.4(7) . . . . ?
C54 C55 C58A C59A -68.2(8) . . . . ?
C31 N10 C27 C28 1.6(6) . . . . ?
C31 N10 C27 C17 -177.1(4) . . . . ?
C31 C30 C29 C28 1.7(6) . . . . ?
C31 C30 C29 C32 -177.6(4) . . . . ?
C55 C54 C53 N19 -1.7(7) . . . . ?
C55 C58B C59B C60B 67.1(13) . . . . ?
C30 C29 C32 C33 79.5(6) . . . . ?
C29 C32 C33 C34 54.1(7) . . . . ?
C71 N20 C67 C68 -2.2(6) . . . . ?
C71 N20 C67 C57 179.2(4) . . . . ?
C18 C15 C16 C17 172.6(4) . . . . ?
C56 C55 C58B C59B 81.9(8) . . . . ?
C56 C55 C58A C59A 110.0(8) . . . . ?
C16 C15 C18 C19 -58.6(6) . . . . ?
C49 N16 B4 N17 119.0(5) . . . . ?
C46 N14 N13 C44 0.5(5) . . . . ?
C46 N14 N13 B3 176.6(4) . . . . ?
C43 N12 B3 N13 124.4(5) . . . . ?
C9 N6 B1 N7 122.3(5) . . . . ?
C52 N18 N17 C50 0.5(5) . . . . ?
C52 N18 N17 B4 174.5(4) . . . . ?
C52 C51 C50 N17 -1.3(6) . . . . ?
C44 N13 B3 N12 -123.4(5) . . . . ?
C72 C69 C70 C71 177.2(4) . . . . ?
C72 C73 C74 C75 -179.7(4) . . . . ?
C75 C76 C77 C78 179.7(5) . . . . ?
C41 N11 N12 C43 -0.8(5) . . . . ?
C41 N11 N12 B3 -178.6(4) . . . . ?
C6 N4 N3 C4 1.1(5) . . . . ?
C6 N4 N3 B2 178.1(4) . . . . ?
C6 C5 C4 N3 -0.6(6) . . . . ?
C58B C55 C56 C57 -178.8(4) . . . . ?
C10 N7 N8 Fe1 168.2(3) . . . . ?
C10 N7 N8 C12 0.2(6) . . . . ?
C10 N7 B1 N6 -127.4(5) . . . . ?
C21 C20 C19 C18 -176.4(5) . . . . ?
C21 C22 C23 C24 176.9(5) . . . . ?
C50 N17 B4 N16 -127.3(5) . . . . ?
C34 C35 C36 C37 -180.0(6) . . . . ?
C1 N1 N2 C3 -0.4(6) . . . . ?
C1 N1 N2 B2 -175.3(5) . . . . ?
C4 N3 B2 N2 -121.1(6) . . . . ?
C20 C21 C22 C23 -178.9(5) . . . . ?
C35 C34 C33 C32 175.4(5) . . . . ?
C35 C36 C37 C38 -177.9(6) . . . . ?
C74 C75 C76 C77 -171.4(5) . . . . ?
C3 N2 B2 N3 125.7(6) . . . . ?
C76 C75 C74 C73 -175.4(5) . . . . ?
C76 C77 C78 C79 -179.5(6) . . . . ?
C33 C34 C35 C36 178.0(6) . . . . ?
B4 N16 C49 C48 178.4(5) . . . . ?
B4 N17 C50 C51 -173.0(5) . . . . ?
C22 C21 C20 C19 177.7(5) . . . . ?
C22 C23 C24 C25 -174.8(6) . . . . ?
B2 N3 C4 C5 -176.9(5) . . . . ?
B2 N2 C3 C2 174.9(6) . . . . ?
B1 N7 N8 Fe1 -15.7(6) . . . . ?
B1 N7 N8 C12 176.3(5) . . . . ?
B1 N7 C10 C11 -176.1(5) . . . . ?
B1 N6 C9 C8 175.3(5) . . . . ?
C77 C78 C79 C80 177.3(6) . . . . ?
C37 C38 C39 C40 -179.9(7) . . . . ?
C23 C24 C25 C26 -69.1(9) . . . . ?
B3 N12 C43 C42 178.3(5) . . . . ?
B3 N13 C44 C45 -176.5(5) . . . . ?
C39 C38 C37 C36 179.4(6) . . . . ?
C53 N19 C57 C67 -179.7(4) . . . . ?
C53 N19 C57 C56 -0.9(6) . . . . ?
C53 C54 C55 C56 1.1(7) . . . . ?
C53 C54 C55 C58B 179.4(4) . . . . ?
C53 C54 C55 C58A 179.4(4) . . . . ?
C59A C60A C61A C62A -178.6(12) . . . . ?
C60A C59A C58A C55 -56.4(14) . . . . ?
C60A C61A C62A C63A 74.6(15) . . . . ?
C63A C64A C65A C66A 179.5(13) . . . . ?
C62A C63A C64A C65A -173.8(13) . . . . ?
C64A C63A C62A C61A -179.6(13) . . . . ?
C59B C60B C61B C62B -75.2(18) . . . . ?
C62B C63B C64B C65B -177(2) . . . . ?
C61B C60B C59B C58B -102.2(15) . . . . ?
C61B C62B C63B C64B -173.8(19) . . . . ?
C66B C65B C64B C63B 64(4) . . . . ?
C63B C62B C61B C60B 179.4(14) . . . . ?
C58A C55 C56 C57 -178.8(4) . . . . ?
C58A C59A C60A C61A 176.5(11) . . . . ?
